data_1572325
loop_
_publ_author_name
'Szlosek, Robert'
'Marquardt, Christian'
'Hegen, Oliver'
'Bal&#xe1;zs, G&#xe1;bor'
'Riesinger, Christoph'
'Timoshkin, Alexey Y.'
'Scheer, Manfred'

_publ_section_title
;
 Synthesis of bismuthanyl-substituted monomeric triel hydrides.
;
_journal_issue 36
_journal_name_full 'Chemical science'
_journal_page_first 14837
_journal_page_last 14843
_journal_paper_doi 10.1039/d4sc03926b
_journal_volume 15
_journal_year 2024
_chemical_formula_moiety 'C13 H30 B Bi N2 Si2'
_chemical_formula_sum 'C13 H30 B Bi N2 Si2'
_chemical_formula_weight 490.36
_space_group_crystal_system triclinic
_space_group_IT_number 2
_space_group_name_Hall '-P 1'
_space_group_name_H-M_alt 'P -1'
_atom_sites_solution_hydrogens mixed
_audit_creation_date 2015-07-02
_audit_creation_method
;
Olex2 1.2
(compiled 2015.01.26 svn.r3150 for OlexSys, GUI svn.r4998)
;
_audit_update_record
;
2024-03-16 deposited with the CCDC.	2024-08-12 downloaded from the CCDC.
;
_cell_angle_alpha 90.6300(10)
_cell_angle_beta 103.624(2)
_cell_angle_gamma 103.085(2)
_cell_formula_units_Z 2
_cell_length_a 7.3161(2)
_cell_length_b 9.8444(2)
_cell_length_c 15.3209(3)
_cell_measurement_reflns_used 7161
_cell_measurement_temperature 123(1)
_cell_measurement_theta_max 66.4848
_cell_measurement_theta_min 4.6196
_cell_volume 1042.14(4)
_computing_cell_refinement
;
CrysAlisPro, Agilent Technologies,
Version 1.171.35.21 (release 20-01-2012 CrysAlis171 .NET)
(compiled Jan 23 2012,18:06:46)
;
_computing_data_collection
;
CrysAlisPro, Agilent Technologies,
Version 1.171.35.21 (release 20-01-2012 CrysAlis171 .NET)
(compiled Jan 23 2012,18:06:46)
;
_computing_data_reduction
;
CrysAlisPro, Agilent Technologies,
Version 1.171.35.21 (release 20-01-2012 CrysAlis171 .NET)
(compiled Jan 23 2012,18:06:46)
;
_computing_molecular_graphics 'Olex2 (Dolomanov et al., 2009)'
_computing_publication_material 'Olex2 (Dolomanov et al., 2009)'
_computing_structure_refinement 'SHELXL-2014/7 (Sheldrick, 2014)'
_diffrn_ambient_temperature 123(1)
_diffrn_detector_area_resol_mean 10.5431
_diffrn_measured_fraction_theta_full 0.985
_diffrn_measured_fraction_theta_max 0.985
_diffrn_measurement_device_type 'Xcalibur, Ruby, Gemini ultra'
_diffrn_measurement_method '\w scans'
_diffrn_radiation_type CuK\a
_diffrn_radiation_wavelength 1.54178
_diffrn_reflns_av_R_equivalents 0.0278
_diffrn_reflns_av_unetI/netI 0.0248
_diffrn_reflns_Laue_measured_fraction_full 0.985
_diffrn_reflns_Laue_measured_fraction_max 0.985
_diffrn_reflns_limit_h_max 8
_diffrn_reflns_limit_h_min -7
_diffrn_reflns_limit_k_max 11
_diffrn_reflns_limit_k_min -11
_diffrn_reflns_limit_l_max 16
_diffrn_reflns_limit_l_min -18
_diffrn_reflns_number 10095
_diffrn_reflns_point_group_measured_fraction_full 0.985
_diffrn_reflns_point_group_measured_fraction_max 0.985
_diffrn_reflns_theta_full 66.582
_diffrn_reflns_theta_max 66.582
_diffrn_reflns_theta_min 4.622
_diffrn_source 'Enhance Ultra (Cu) X-ray Source'
_exptl_absorpt_coefficient_mu 17.621
_exptl_absorpt_correction_T_max 0.337
_exptl_absorpt_correction_T_min 0.112
_exptl_absorpt_correction_type analytical
_exptl_absorpt_process_details
;
CrysAlisPro, Agilent Technologies,
Version 1.171.35.21 (release 20-01-2012 CrysAlis171 .NET)
(compiled Jan 23 2012,18:06:46)
Analytical numeric absorption correction using a multifaceted crystal
			model based on expressions derived by R.C. Clark & J.S. Reid.
(Clark, R. C. & Reid, J. S. (1995). Acta Cryst. A51, 887-897)
;
_exptl_crystal_colour brown
_exptl_crystal_density_diffrn 1.563
_exptl_crystal_density_method 'Not Measured'
_exptl_crystal_description block
_exptl_crystal_F_000 476
_exptl_crystal_size_max 0.2232
_exptl_crystal_size_mid 0.1182
_exptl_crystal_size_min 0.0982
_refine_diff_density_max 0.718
_refine_diff_density_min -0.543
_refine_diff_density_rms 0.084
_refine_ls_extinction_method none
_refine_ls_goodness_of_fit_ref 1.090
_refine_ls_hydrogen_treatment mixed
_refine_ls_matrix_type full
_refine_ls_number_parameters 188
_refine_ls_number_reflns 3613
_refine_ls_number_restraints 0
_refine_ls_restrained_S_all 1.090
_refine_ls_R_factor_all 0.0221
_refine_ls_R_factor_gt 0.0202
_refine_ls_shift/su_max 0.001
_refine_ls_shift/su_mean 0.000
_refine_ls_structure_factor_coef Fsqd
_refine_ls_weighting_details 'w=1/[\s^2^(Fo^2^)+(0.0319P)^2^+0.2219P] where P=(Fo^2^+2Fc^2^)/3'
_refine_ls_weighting_scheme calc
_refine_ls_wR_factor_gt 0.0526
_refine_ls_wR_factor_ref 0.0532
_reflns_Friedel_coverage 0.000
_reflns_number_gt 3417
_reflns_number_total 3613
_reflns_threshold_expression 'I > 2\s(I)'
_cod_data_source_file d4sc03926b3.cif
_cod_data_source_block 1
_cod_depositor_comments 'Adding full bibliography for 1572322--1572325.cif.'
_cod_database_code 1572325
_shelx_space_group_comment
;
The symmetry employed for this shelxl refinement is uniquely defined
by the following loop, which should always be used as a source of
symmetry information in preference to the above space-group names.
They are only intended as comments.
;
_olex2_refinement_description
;
;
_shelx_shelxl_version_number 2014/7
_olex2_submission_special_instructions 'No special instructions were received'

loop_
_space_group_symop_operation_xyz
'x, y, z'
'-x, -y, -z'

loop_
_atom_site_label
_atom_site_type_symbol
_atom_site_fract_x
_atom_site_fract_y
_atom_site_fract_z
_atom_site_U_iso_or_equiv
_atom_site_adp_type
_atom_site_occupancy
_atom_site_site_symmetry_order
_atom_site_calc_flag
_atom_site_refinement_flags_posn
_atom_site_refinement_flags_adp
_atom_site_refinement_flags_occupancy
_atom_site_disorder_assembly
_atom_site_disorder_group
Bi1 Bi 0.57662(2) 0.23874(2) 0.22878(2) 0.03852(7) Uani 1 1 d . . . . .
Si1 Si 0.63457(16) 0.50046(10) 0.28882(6) 0.0401(2) Uani 1 1 d . . . . .
Si2 Si 0.76393(19) 0.15246(11) 0.37814(7) 0.0501(3) Uani 1 1 d . . . . .
N1 N 0.8652(4) 0.1414(3) 0.12160(19) 0.0364(6) Uani 1 1 d . . . . .
N2 N 0.9296(5) -0.2584(3) 0.0665(2) 0.0424(7) Uani 1 1 d . . . . .
C9 C 0.9114(5) -0.1281(4) 0.0843(2) 0.0357(7) Uani 1 1 d . . . . .
B1 B 0.8293(7) 0.2869(4) 0.1479(3) 0.0424(9) Uani 1 1 d . . . . .
C8 C 1.0339(6) -0.0395(4) 0.1578(2) 0.0407(8) Uani 1 1 d . . . . .
H8 H 1.1342 -0.0697 0.1956 0.049 Uiso 1 1 calc R . . . .
C5 C 0.5772(7) 0.6016(4) 0.1873(3) 0.0539(10) Uani 1 1 d . . . . .
H5A H 0.4435 0.5679 0.1565 0.081 Uiso 1 1 calc GR . . . .
H5B H 0.6573 0.5898 0.1477 0.081 Uiso 1 1 calc GR . . . .
H5C H 0.6014 0.6989 0.2057 0.081 Uiso 1 1 calc GR . . . .
C10 C 0.7681(6) -0.0707(4) 0.0283(2) 0.0379(7) Uani 1 1 d . . . . .
H10 H 0.6858 -0.1224 -0.0228 0.045 Uiso 1 1 calc R . . . .
C7 C 1.0074(6) 0.0894(4) 0.1743(2) 0.0392(8) Uani 1 1 d . . . . .
H7 H 1.0901 0.1448 0.2239 0.047 Uiso 1 1 calc R . . . .
C13 C 0.8002(7) -0.3483(4) -0.0092(3) 0.0471(9) Uani 1 1 d . . . . .
H13A H 0.6692 -0.3439 -0.0120 0.071 Uiso 1 1 calc GR . . . .
H13B H 0.8124 -0.4428 -0.0018 0.071 Uiso 1 1 calc GR . . . .
H13C H 0.8334 -0.3176 -0.0640 0.071 Uiso 1 1 calc GR . . . .
C4 C 0.8904(7) 0.5775(5) 0.3515(3) 0.0608(12) Uani 1 1 d . . . . .
H4A H 0.9765 0.5611 0.3161 0.091 Uiso 1 1 calc GR . . . .
H4B H 0.9179 0.5348 0.4076 0.091 Uiso 1 1 calc GR . . . .
H4C H 0.9084 0.6763 0.3629 0.091 Uiso 1 1 calc GR . . . .
C12 C 1.0855(7) -0.3120(4) 0.1219(3) 0.0549(10) Uani 1 1 d . . . . .
H12A H 1.2074 -0.2608 0.1131 0.082 Uiso 1 1 calc GR . . . .
H12B H 1.0672 -0.4092 0.1049 0.082 Uiso 1 1 calc GR . . . .
H12C H 1.0846 -0.3012 0.1841 0.082 Uiso 1 1 calc GR . . . .
C11 C 0.7508(5) 0.0601(4) 0.0492(2) 0.0369(7) Uani 1 1 d . . . . .
H11 H 0.6548 0.0949 0.0116 0.044 Uiso 1 1 calc R . . . .
C6 C 0.7242(12) -0.0421(5) 0.3584(4) 0.089(2) Uani 1 1 d . . . . .
H6A H 0.7630 -0.0623 0.3050 0.134 Uiso 1 1 calc GR . . . .
H6B H 0.5896 -0.0856 0.3512 0.134 Uiso 1 1 calc GR . . . .
H6C H 0.7997 -0.0778 0.4090 0.134 Uiso 1 1 calc GR . . . .
C3 C 0.4673(10) 0.5204(5) 0.3610(4) 0.0748(16) Uani 1 1 d . . . . .
H3A H 0.4910 0.6170 0.3809 0.112 Uiso 1 1 calc GR . . . .
H3B H 0.4894 0.4658 0.4123 0.112 Uiso 1 1 calc GR . . . .
H3C H 0.3357 0.4887 0.3268 0.112 Uiso 1 1 calc GR . . . .
C2 C 1.0329(8) 0.2304(6) 0.4112(3) 0.0674(13) Uani 1 1 d . . . . .
H2A H 1.0564 0.3303 0.4189 0.101 Uiso 1 1 calc GR . . . .
H2B H 1.0903 0.2060 0.3648 0.101 Uiso 1 1 calc GR . . . .
H2C H 1.0888 0.1947 0.4666 0.101 Uiso 1 1 calc GR . . . .
C1 C 0.6595(9) 0.1888(6) 0.4741(3) 0.0681(13) Uani 1 1 d . . . . .
H1C H 0.7126 0.1426 0.5255 0.102 Uiso 1 1 calc GR . . . .
H1D H 0.5215 0.1547 0.4570 0.102 Uiso 1 1 calc GR . . . .
H1E H 0.6911 0.2877 0.4889 0.102 Uiso 1 1 calc GR . . . .
H1A H 0.767(7) 0.331(5) 0.085(3) 0.059(13) Uiso 1 1 d . . . . .
H1B H 0.963(6) 0.354(4) 0.186(3) 0.040(10) Uiso 1 1 d . . . . .

loop_
_atom_site_aniso_label
_atom_site_aniso_U_11
_atom_site_aniso_U_22
_atom_site_aniso_U_33
_atom_site_aniso_U_23
_atom_site_aniso_U_13
_atom_site_aniso_U_12
Bi1 0.04190(10) 0.03515(9) 0.03816(9) -0.00477(5) 0.00873(6) 0.00980(6)
Si1 0.0484(6) 0.0376(5) 0.0385(5) -0.0029(4) 0.0144(4) 0.0153(4)
Si2 0.0735(8) 0.0419(5) 0.0393(5) 0.0051(4) 0.0168(5) 0.0192(5)
N1 0.0412(17) 0.0323(14) 0.0378(15) -0.0008(11) 0.0138(12) 0.0087(12)
N2 0.052(2) 0.0341(15) 0.0465(17) 0.0004(12) 0.0158(14) 0.0180(14)
C9 0.040(2) 0.0338(16) 0.0378(17) 0.0022(13) 0.0170(15) 0.0106(14)
B1 0.051(3) 0.035(2) 0.045(2) -0.0031(17) 0.017(2) 0.0127(19)
C8 0.043(2) 0.0439(19) 0.0367(18) 0.0006(14) 0.0090(15) 0.0145(16)
C5 0.066(3) 0.045(2) 0.052(2) 0.0022(17) 0.011(2) 0.019(2)
C10 0.045(2) 0.0372(18) 0.0338(17) 0.0004(13) 0.0103(15) 0.0133(15)
C7 0.040(2) 0.0416(18) 0.0356(17) -0.0046(14) 0.0077(14) 0.0113(15)
C13 0.066(3) 0.0366(19) 0.0432(19) -0.0003(15) 0.0190(18) 0.0154(18)
C4 0.065(3) 0.048(2) 0.059(3) -0.0155(19) -0.005(2) 0.013(2)
C12 0.064(3) 0.046(2) 0.061(2) 0.0053(18) 0.013(2) 0.028(2)
C11 0.041(2) 0.0347(17) 0.0344(16) 0.0000(13) 0.0077(14) 0.0100(15)
C6 0.162(7) 0.049(3) 0.067(3) 0.015(2) 0.032(4) 0.043(3)
C3 0.110(5) 0.057(3) 0.082(3) 0.003(2) 0.062(3) 0.031(3)
C2 0.072(3) 0.090(4) 0.044(2) 0.006(2) 0.005(2) 0.039(3)
C1 0.090(4) 0.066(3) 0.052(3) 0.004(2) 0.031(3) 0.011(3)

loop_
_atom_type_symbol
_atom_type_description
_atom_type_scat_dispersion_real
_atom_type_scat_dispersion_imag
_atom_type_scat_source
C C 0.0181 0.0091 'International Tables Vol C Tables 4.2.6.8 and 6.1.1.4'
H H 0.0000 0.0000 'International Tables Vol C Tables 4.2.6.8 and 6.1.1.4'
B B 0.0090 0.0039 'International Tables Vol C Tables 4.2.6.8 and 6.1.1.4'
Bi Bi -4.0111 8.9310 'International Tables Vol C Tables 4.2.6.8 and 6.1.1.4'
N N 0.0311 0.0180 'International Tables Vol C Tables 4.2.6.8 and 6.1.1.4'
Si Si 0.2541 0.3302 'International Tables Vol C Tables 4.2.6.8 and 6.1.1.4'

loop_
_geom_angle_atom_site_label_1
_geom_angle_atom_site_label_2
_geom_angle_atom_site_label_3
_geom_angle
_geom_angle_site_symmetry_1
_geom_angle_site_symmetry_3
_geom_angle_publ_flag
Si2 Bi1 Si1 96.64(3) . . ?
B1 Bi1 Si1 94.53(10) . . ?
B1 Bi1 Si2 100.10(12) . . ?
C5 Si1 Bi1 106.32(14) . . ?
C4 Si1 Bi1 113.09(14) . . ?
C4 Si1 C5 108.2(2) . . ?
C4 Si1 C3 109.6(3) . . ?
C3 Si1 Bi1 111.69(17) . . ?
C3 Si1 C5 107.7(2) . . ?
C6 Si2 Bi1 106.1(2) . . ?
C6 Si2 C2 108.1(3) . . ?
C2 Si2 Bi1 115.09(16) . . ?
C1 Si2 Bi1 110.11(19) . . ?
C1 Si2 C6 108.8(3) . . ?
C1 Si2 C2 108.4(2) . . ?
C7 N1 B1 121.1(3) . . ?
C11 N1 B1 121.7(3) . . ?
C11 N1 C7 117.1(3) . . ?
C9 N2 C13 121.8(3) . . ?
C9 N2 C12 120.6(3) . . ?
C13 N2 C12 117.6(3) . . ?
N2 C9 C8 122.9(3) . . ?
N2 C9 C10 121.6(3) . . ?
C8 C9 C10 115.5(3) . . ?
Bi1 B1 H1A 106(3) . . ?
Bi1 B1 H1B 114(2) . . ?
N1 B1 Bi1 106.9(2) . . ?
N1 B1 H1A 108(3) . . ?
N1 B1 H1B 110(2) . . ?
H1A B1 H1B 113(3) . . ?
C9 C8 H8 119.6 . . ?
C7 C8 C9 120.9(3) . . ?
C7 C8 H8 119.6 . . ?
Si1 C5 H5A 109.5 . . ?
Si1 C5 H5B 109.5 . . ?
Si1 C5 H5C 109.5 . . ?
H5A C5 H5B 109.5 . . ?
H5A C5 H5C 109.5 . . ?
H5B C5 H5C 109.5 . . ?
C9 C10 H10 119.9 . . ?
C11 C10 C9 120.1(3) . . ?
C11 C10 H10 119.9 . . ?
N1 C7 H7 118.5 . . ?
C8 C7 N1 122.9(3) . . ?
C8 C7 H7 118.5 . . ?
N2 C13 H13A 109.5 . . ?
N2 C13 H13B 109.5 . . ?
N2 C13 H13C 109.5 . . ?
H13A C13 H13B 109.5 . . ?
H13A C13 H13C 109.5 . . ?
H13B C13 H13C 109.5 . . ?
Si1 C4 H4A 109.5 . . ?
Si1 C4 H4B 109.5 . . ?
Si1 C4 H4C 109.5 . . ?
H4A C4 H4B 109.5 . . ?
H4A C4 H4C 109.5 . . ?
H4B C4 H4C 109.5 . . ?
N2 C12 H12A 109.5 . . ?
N2 C12 H12B 109.5 . . ?
N2 C12 H12C 109.5 . . ?
H12A C12 H12B 109.5 . . ?
H12A C12 H12C 109.5 . . ?
H12B C12 H12C 109.5 . . ?
N1 C11 C10 123.4(3) . . ?
N1 C11 H11 118.3 . . ?
C10 C11 H11 118.3 . . ?
Si2 C6 H6A 109.5 . . ?
Si2 C6 H6B 109.5 . . ?
Si2 C6 H6C 109.5 . . ?
H6A C6 H6B 109.5 . . ?
H6A C6 H6C 109.5 . . ?
H6B C6 H6C 109.5 . . ?
Si1 C3 H3A 109.5 . . ?
Si1 C3 H3B 109.5 . . ?
Si1 C3 H3C 109.5 . . ?
H3A C3 H3B 109.5 . . ?
H3A C3 H3C 109.5 . . ?
H3B C3 H3C 109.5 . . ?
Si2 C2 H2A 109.5 . . ?
Si2 C2 H2B 109.5 . . ?
Si2 C2 H2C 109.5 . . ?
H2A C2 H2B 109.5 . . ?
H2A C2 H2C 109.5 . . ?
H2B C2 H2C 109.5 . . ?
Si2 C1 H1C 109.5 . . ?
Si2 C1 H1D 109.5 . . ?
Si2 C1 H1E 109.5 . . ?
H1C C1 H1D 109.5 . . ?
H1C C1 H1E 109.5 . . ?
H1D C1 H1E 109.5 . . ?

loop_
_geom_bond_atom_site_label_1
_geom_bond_atom_site_label_2
_geom_bond_distance
_geom_bond_site_symmetry_2
_geom_bond_publ_flag
Bi1 Si1 2.6331(9) . ?
Bi1 Si2 2.6322(11) . ?
Bi1 B1 2.424(5) . ?
Si1 C5 1.871(4) . ?
Si1 C4 1.870(5) . ?
Si1 C3 1.871(5) . ?
Si2 C6 1.881(5) . ?
Si2 C2 1.885(6) . ?
Si2 C1 1.874(5) . ?
N1 B1 1.578(5) . ?
N1 C7 1.360(5) . ?
N1 C11 1.346(5) . ?
N2 C9 1.350(4) . ?
N2 C13 1.452(5) . ?
N2 C12 1.458(5) . ?
C9 C8 1.408(5) . ?
C9 C10 1.418(5) . ?
B1 H1A 1.10(5) . ?
B1 H1B 1.08(4) . ?
C8 H8 0.9300 . ?
C8 C7 1.356(5) . ?
C5 H5A 0.9600 . ?
C5 H5B 0.9600 . ?
C5 H5C 0.9600 . ?
C10 H10 0.9300 . ?
C10 C11 1.365(5) . ?
C7 H7 0.9300 . ?
C13 H13A 0.9600 . ?
C13 H13B 0.9600 . ?
C13 H13C 0.9600 . ?
C4 H4A 0.9600 . ?
C4 H4B 0.9600 . ?
C4 H4C 0.9600 . ?
C12 H12A 0.9600 . ?
C12 H12B 0.9600 . ?
C12 H12C 0.9600 . ?
C11 H11 0.9300 . ?
C6 H6A 0.9600 . ?
C6 H6B 0.9600 . ?
C6 H6C 0.9600 . ?
C3 H3A 0.9600 . ?
C3 H3B 0.9600 . ?
C3 H3C 0.9600 . ?
C2 H2A 0.9600 . ?
C2 H2B 0.9600 . ?
C2 H2C 0.9600 . ?
C1 H1C 0.9600 . ?
C1 H1D 0.9600 . ?
C1 H1E 0.9600 . ?

loop_
_geom_torsion_atom_site_label_1
_geom_torsion_atom_site_label_2
_geom_torsion_atom_site_label_3
_geom_torsion_atom_site_label_4
_geom_torsion
_geom_torsion_site_symmetry_1
_geom_torsion_site_symmetry_2
_geom_torsion_site_symmetry_3
_geom_torsion_site_symmetry_4
_geom_torsion_publ_flag
N2 C9 C8 C7 -178.4(3) . . . . ?
N2 C9 C10 C11 178.5(3) . . . . ?
C9 C8 C7 N1 -0.7(6) . . . . ?
C9 C10 C11 N1 0.5(6) . . . . ?
B1 N1 C7 C8 175.0(4) . . . . ?
B1 N1 C11 C10 -174.8(3) . . . . ?
C8 C9 C10 C11 -2.5(5) . . . . ?
C10 C9 C8 C7 2.7(5) . . . . ?
C7 N1 B1 Bi1 -94.8(3) . . . . ?
C7 N1 C11 C10 1.6(5) . . . . ?
C13 N2 C9 C8 179.3(3) . . . . ?
C13 N2 C9 C10 -1.8(5) . . . . ?
C12 N2 C9 C8 -2.6(6) . . . . ?
C12 N2 C9 C10 176.2(4) . . . . ?
C11 N1 B1 Bi1 81.5(3) . . . . ?
C11 N1 C7 C8 -1.5(5) . . . . ?
